data_4084515
loop_
_publ_author_name
'Fettinger, James C.'
'Gray, Paul A.'
'Melton, Christopher E.'
'Power, Philip P.'

_publ_section_title
;
 Hydroalumination of Alkenes and Alkynes by Primary Aluminum Hydrides
 under Mild Conditions
;
_journal_issue 21
_journal_name_full Organometallics
_journal_page_first 6232
_journal_paper_doi 10.1021/om500911f
_journal_volume 33
_journal_year 2014
_chemical_formula_moiety 'C50 H81 Al Li O2, C46 H74 Al Li O, 2(C6 H14)'
_chemical_formula_sum 'C108 H183 Al2 Li2 O3'
_chemical_formula_weight 1597.37
_chemical_name_systematic
; 
 ? 
;
_space_group_crystal_system triclinic
_space_group_IT_number 2
_space_group_name_Hall '-P 1'
_space_group_name_H-M_alt 'P -1'
_symmetry_space_group_name_Hall '-P 1'
_symmetry_space_group_name_H-M 'P -1'
_atom_sites_solution_hydrogens mixed
_audit_creation_method SHELXL-2013
_cell_angle_alpha 110.509(2)
_cell_angle_beta 95.876(2)
_cell_angle_gamma 105.039(2)
_cell_formula_units_Z 2
_cell_length_a 16.370(3)
_cell_length_b 18.730(3)
_cell_length_c 19.489(3)
_cell_measurement_reflns_used 9951
_cell_measurement_temperature 90(2)
_cell_measurement_theta_max 27.58
_cell_measurement_theta_min 2.38
_cell_volume 5280.2(15)
_computing_cell_refinement 'SAINT (7.68A) (Bruker, 2009)'
_computing_data_collection 'Apex2 (2010-7) (Bruker, 2010)'
_computing_data_reduction 'SAINT (7.68A) (Bruker, 2009)'
_computing_molecular_graphics 'Bruker SHELXTL'
_computing_publication_material 'Bruker SHELXTL'
_computing_structure_refinement 'SHELXL-2013 (Sheldrick, 2013)'
_computing_structure_solution 'SHELXS-97 (Sheldrick, 2008)'
_diffrn_ambient_temperature 90(2)
_diffrn_measured_fraction_theta_full 0.993
_diffrn_measured_fraction_theta_max 0.993
_diffrn_measurement_device_type 'Bruker APEX-II CCD'
_diffrn_measurement_method '\f and \w scans'
_diffrn_radiation_type MoK\a
_diffrn_radiation_wavelength 0.71073
_diffrn_reflns_av_R_equivalents 0.0586
_diffrn_reflns_av_unetI/netI 0.0889
_diffrn_reflns_Laue_measured_fraction_full 0.993
_diffrn_reflns_Laue_measured_fraction_max 0.993
_diffrn_reflns_limit_h_max 19
_diffrn_reflns_limit_h_min -19
_diffrn_reflns_limit_k_max 22
_diffrn_reflns_limit_k_min -22
_diffrn_reflns_limit_l_max 23
_diffrn_reflns_limit_l_min -23
_diffrn_reflns_number 35952
_diffrn_reflns_point_group_measured_fraction_full 0.993
_diffrn_reflns_point_group_measured_fraction_max 0.993
_diffrn_reflns_theta_full 25.242
_diffrn_reflns_theta_max 25.250
_diffrn_reflns_theta_min 2.381
_exptl_absorpt_coefficient_mu 0.073
_exptl_absorpt_correction_T_max 0.9679
_exptl_absorpt_correction_T_min 0.6682
_exptl_absorpt_correction_type multi-scan
_exptl_absorpt_process_details 'SADABS 2012/1 (Sheldrick, 2012)'
_exptl_crystal_colour Colorless
_exptl_crystal_density_diffrn 1.005
_exptl_crystal_description Block
_exptl_crystal_F_000 1774
_exptl_crystal_size_max 0.621
_exptl_crystal_size_mid 0.620
_exptl_crystal_size_min 0.444
_refine_diff_density_max 0.495
_refine_diff_density_min -0.309
_refine_diff_density_rms 0.047
_refine_ls_extinction_method none
_refine_ls_goodness_of_fit_ref 1.016
_refine_ls_hydrogen_treatment mixed
_refine_ls_matrix_type full
_refine_ls_number_parameters 1101
_refine_ls_number_reflns 18997
_refine_ls_number_restraints 0
_refine_ls_restrained_S_all 1.016
_refine_ls_R_factor_all 0.1277
_refine_ls_R_factor_gt 0.0641
_refine_ls_shift/su_max 0.001
_refine_ls_shift/su_mean 0.000
_refine_ls_structure_factor_coef Fsqd
_refine_ls_weighting_details 'w=1/[\s^2^(Fo^2^)+(0.0722P)^2^+2.3094P] where P=(Fo^2^+2Fc^2^)/3'
_refine_ls_weighting_scheme calc
_refine_ls_wR_factor_gt 0.1524
_refine_ls_wR_factor_ref 0.1878
_reflns_Friedel_coverage 0.000
_reflns_number_gt 10327
_reflns_number_total 18997
_reflns_threshold_expression 'I > 2\s(I)'
_cod_data_source_file om500911f_si_002.cif
_cod_data_source_block CEM007FFMI
_cod_depositor_comments
;
The following automatic conversions were performed:

'_exptl_absorpt_correction_type' value 'Multi-Scan' changed to
'multi-scan' according to
/home/saulius/struct/COD-crude-data--automatic-downloads/rss-feeds/ACS/lib/dictionaries/cif_core.dic
dictionary named 'cif_core.dic' version 2.4.2 from 2011-04-26.

Automatic conversion script
Id: cif_fix_values 2827 2014-09-09 07:05:25Z andrius 

 Adding full bibliography for 4084515--4084521.cif.
;
_cod_original_cell_volume 5280.3(16)
_cod_database_code 4084515
_shelx_space_group_comment
; 
The symmetry employed for this shelxl refinement is uniquely defined 
by the following loop, which should always be used as a source of 
symmetry information in preference to the above space-group names. 
They are only intended as comments. 
;
_shelx_estimated_absorpt_t_min 0.956
_shelx_estimated_absorpt_t_max 0.968
_shelxl_version_number 2013-4

loop_
_space_group_symop_operation_xyz
'x, y, z'
'-x, -y, -z'

loop_
_atom_site_label
_atom_site_type_symbol
_atom_site_fract_x
_atom_site_fract_y
_atom_site_fract_z
_atom_site_U_iso_or_equiv
_atom_site_adp_type
_atom_site_occupancy
_atom_site_site_symmetry_order
_atom_site_calc_flag
_atom_site_refinement_flags_posn
_atom_site_refinement_flags_adp
Al1 Al 0.38677(5) 0.49001(5) 0.16211(5) 0.0285(2) Uani 1 1 d . .
Li1 Li 0.3023(3) 0.5121(3) 0.0539(3) 0.0437(13) Uani 1 1 d . .
H1 H 0.4470(17) 0.4356(16) 0.1571(14) 0.036(8) Uiso 1 1 d . .
H2 H 0.2992(16) 0.4388(15) 0.1039(13) 0.029(7) Uiso 1 1 d . .
H3 H 0.4161(17) 0.5433(16) 0.1182(14) 0.036(8) Uiso 1 1 d . .
C1 C 0.36806(16) 0.55650(15) 0.26199(14) 0.0246(6) Uani 1 1 d . .
C2 C 0.40760(16) 0.55545(15) 0.32920(14) 0.0236(6) Uani 1 1 d . .
C3 C 0.39692(16) 0.60249(16) 0.39934(14) 0.0257(6) Uani 1 1 d . .
C4 C 0.34627(16) 0.65207(16) 0.40129(15) 0.0276(6) Uani 1 1 d . .
H4 H 0.3387 0.6844 0.4486 0.033 Uiso 1 1 calc R U
C5 C 0.30643(16) 0.65637(16) 0.33743(15) 0.0257(6) Uani 1 1 d . .
C6 C 0.31695(15) 0.60792(15) 0.26769(14) 0.0239(6) Uani 1 1 d . .
C7 C 0.43781(18) 0.60076(17) 0.47187(15) 0.0325(7) Uani 1 1 d . .
H7 H 0.4750 0.5652 0.4596 0.039 Uiso 1 1 calc R U
C8 C 0.49558(18) 0.68442(19) 0.52672(16) 0.0402(8) Uani 1 1 d . .
H8A H 0.5434 0.7039 0.5047 0.060 Uiso 1 1 calc R U
H8B H 0.5190 0.6815 0.5737 0.060 Uiso 1 1 calc R U
H8C H 0.4614 0.7214 0.5369 0.060 Uiso 1 1 calc R U
C9 C 0.3686(2) 0.56536(19) 0.50894(16) 0.0408(8) Uani 1 1 d . .
H9A H 0.3339 0.6012 0.5248 0.061 Uiso 1 1 calc R U
H9B H 0.3968 0.5598 0.5527 0.061 Uiso 1 1 calc R U
H9C H 0.3310 0.5125 0.4729 0.061 Uiso 1 1 calc R U
C10 C 0.25361(17) 0.71364(17) 0.34575(16) 0.0312(7) Uani 1 1 d . .
H10 H 0.2300 0.7091 0.2944 0.037 Uiso 1 1 calc R U
C11 C 0.3095(2) 0.80076(17) 0.39125(16) 0.0382(7) Uani 1 1 d . .
H11A H 0.3295 0.8078 0.4431 0.057 Uiso 1 1 calc R U
H11B H 0.2752 0.8365 0.3908 0.057 Uiso 1 1 calc R U
H11C H 0.3596 0.8139 0.3691 0.057 Uiso 1 1 calc R U
C12 C 0.17701(18) 0.69107(19) 0.38132(16) 0.0401(8) Uani 1 1 d . .
H12A H 0.1406 0.6357 0.3507 0.060 Uiso 1 1 calc R U
H12B H 0.1428 0.7275 0.3841 0.060 Uiso 1 1 calc R U
H12C H 0.1985 0.6956 0.4320 0.060 Uiso 1 1 calc R U
C13 C 0.46342(16) 0.50178(16) 0.32277(14) 0.0246(6) Uani 1 1 d . .
C14 C 0.42673(16) 0.42031(16) 0.30672(15) 0.0268(6) Uani 1 1 d . .
C15 C 0.47778(17) 0.36966(16) 0.28911(15) 0.0292(6) Uani 1 1 d . .
H15 H 0.4522 0.3139 0.2772 0.035 Uiso 1 1 calc R U
C16 C 0.56452(17) 0.39846(17) 0.28855(15) 0.0295(6) Uani 1 1 d . .
C17 C 0.60087(17) 0.48068(16) 0.30977(14) 0.0289(6) Uani 1 1 d . .
H17 H 0.6610 0.5018 0.3123 0.035 Uiso 1 1 calc R U
C18 C 0.55290(17) 0.53354(16) 0.32748(14) 0.0265(6) Uani 1 1 d . .
C19 C 0.33213(17) 0.38550(16) 0.30840(15) 0.0299(6) Uani 1 1 d . .
H19 H 0.3072 0.4308 0.3227 0.036 Uiso 1 1 calc R U
C20 C 0.27855(19) 0.32321(19) 0.23227(17) 0.0430(8) Uani 1 1 d . .
H20A H 0.2846 0.3467 0.1946 0.064 Uiso 1 1 calc R U
H20B H 0.2175 0.3065 0.2352 0.064 Uiso 1 1 calc R U
H20C H 0.2991 0.2764 0.2181 0.064 Uiso 1 1 calc R U
C21 C 0.32423(18) 0.34984(18) 0.36784(17) 0.0376(7) Uani 1 1 d . .
H21A H 0.3429 0.3019 0.3528 0.056 Uiso 1 1 calc R U
H21B H 0.2638 0.3350 0.3728 0.056 Uiso 1 1 calc R U
H21C H 0.3609 0.3897 0.4160 0.056 Uiso 1 1 calc R U
C22 C 0.62128(18) 0.34492(18) 0.26619(16) 0.0362(7) Uani 1 1 d . .
H22 H 0.6720 0.3653 0.3089 0.043 Uiso 1 1 calc R U
C23 C 0.6562(2) 0.3523(2) 0.19845(19) 0.0528(9) Uani 1 1 d . .
H23A H 0.6922 0.3173 0.1841 0.079 Uiso 1 1 calc R U
H23B H 0.6910 0.4081 0.2113 0.079 Uiso 1 1 calc R U
H23C H 0.6077 0.3361 0.1564 0.079 Uiso 1 1 calc R U
C24 C 0.5762(2) 0.25723(18) 0.25062(19) 0.0478(9) Uani 1 1 d . .
H24A H 0.5565 0.2531 0.2953 0.072 Uiso 1 1 calc R U
H24B H 0.6168 0.2267 0.2379 0.072 Uiso 1 1 calc R U
H24C H 0.5264 0.2353 0.2086 0.072 Uiso 1 1 calc R U
C25 C 0.59660(17) 0.62255(16) 0.34962(15) 0.0293(6) Uani 1 1 d . .
H25 H 0.5541 0.6507 0.3680 0.035 Uiso 1 1 calc R U
C26 C 0.6203(2) 0.64108(19) 0.28290(17) 0.0457(8) Uani 1 1 d . .
H26A H 0.6642 0.6165 0.2650 0.069 Uiso 1 1 calc R U
H26B H 0.6434 0.6994 0.2981 0.069 Uiso 1 1 calc R U
H26C H 0.5685 0.6193 0.2426 0.069 Uiso 1 1 calc R U
C27 C 0.67615(18) 0.65636(18) 0.41365(16) 0.0400(7) Uani 1 1 d . .
H27A H 0.6603 0.6418 0.4552 0.060 Uiso 1 1 calc R U
H27B H 0.6976 0.7150 0.4309 0.060 Uiso 1 1 calc R U
H27C H 0.7215 0.6339 0.3958 0.060 Uiso 1 1 calc R U
C28 C 0.27161(16) 0.60767(15) 0.19641(14) 0.0241(6) Uani 1 1 d . .
C29 C 0.31187(17) 0.66082(16) 0.16407(15) 0.0283(6) Uani 1 1 d . .
C30 C 0.27060(18) 0.65365(17) 0.09471(15) 0.0320(7) Uani 1 1 d . .
H30 H 0.2986 0.6885 0.0726 0.038 Uiso 1 1 calc R U
C31 C 0.18957(18) 0.59708(17) 0.05639(15) 0.0317(7) Uani 1 1 d . .
C32 C 0.15032(18) 0.54779(17) 0.09049(15) 0.0324(7) Uani 1 1 d . .
H32 H 0.0949 0.5093 0.0657 0.039 Uiso 1 1 calc R U
C33 C 0.18863(17) 0.55235(16) 0.15944(15) 0.0279(6) Uani 1 1 d . .
C34 C 0.39516(17) 0.72895(16) 0.20652(16) 0.0315(7) Uani 1 1 d . .
H34 H 0.4133 0.7251 0.2553 0.038 Uiso 1 1 calc R U
C35 C 0.46956(19) 0.72629(18) 0.16547(18) 0.0408(8) Uani 1 1 d . .
H35A H 0.4803 0.6748 0.1550 0.061 Uiso 1 1 calc R U
H35B H 0.5219 0.7703 0.1968 0.061 Uiso 1 1 calc R U
H35C H 0.4542 0.7320 0.1182 0.061 Uiso 1 1 calc R U
C36 C 0.3790(2) 0.80962(17) 0.22385(17) 0.0404(7) Uani 1 1 d . .
H36A H 0.3658 0.8169 0.1770 0.061 Uiso 1 1 calc R U
H36B H 0.4308 0.8532 0.2569 0.061 Uiso 1 1 calc R U
H36C H 0.3299 0.8105 0.2487 0.061 Uiso 1 1 calc R U
C37 C 0.14054(19) 0.59368(18) -0.01607(16) 0.0362(7) Uani 1 1 d . .
H37 H 0.0918 0.5418 -0.0377 0.043 Uiso 1 1 calc R U
C38 C 0.1928(2) 0.5941(2) -0.07497(17) 0.0469(8) Uani 1 1 d . .
H38A H 0.1551 0.5859 -0.1213 0.070 Uiso 1 1 calc R U
H38B H 0.2186 0.5508 -0.0846 0.070 Uiso 1 1 calc R U
H38C H 0.2388 0.6459 -0.0574 0.070 Uiso 1 1 calc R U
C39 C 0.1000(2) 0.6609(2) 0.00151(18) 0.0464(8) Uani 1 1 d . .
H39A H 0.1457 0.7130 0.0254 0.070 Uiso 1 1 calc R U
H39B H 0.0609 0.6552 0.0355 0.070 Uiso 1 1 calc R U
H39C H 0.0673 0.6577 -0.0451 0.070 Uiso 1 1 calc R U
C40 C 0.13709(17) 0.50006(17) 0.19478(16) 0.0325(7) Uani 1 1 d . .
H40 H 0.1716 0.5147 0.2459 0.039 Uiso 1 1 calc R U
C41 C 0.11983(19) 0.41098(18) 0.15065(19) 0.0430(8) Uani 1 1 d . .
H41A H 0.0899 0.3959 0.0990 0.065 Uiso 1 1 calc R U
H41B H 0.0835 0.3800 0.1741 0.065 Uiso 1 1 calc R U
H41C H 0.1749 0.3995 0.1503 0.065 Uiso 1 1 calc R U
C42 C 0.05111(18) 0.51708(18) 0.20393(16) 0.0355(7) Uani 1 1 d . .
H42A H 0.0622 0.5752 0.2279 0.053 Uiso 1 1 calc R U
H42B H 0.0237 0.4910 0.2352 0.053 Uiso 1 1 calc R U
H42C H 0.0126 0.4959 0.1545 0.053 Uiso 1 1 calc R U
C43 C 0.4257(2) 0.5714(2) -0.0366(2) 0.0601(10) Uani 1 1 d . .
H43A H 0.3930 0.6096 -0.0248 0.090 Uiso 1 1 calc R U
H43B H 0.4714 0.5889 -0.0615 0.090 Uiso 1 1 calc R U
H43C H 0.4518 0.5690 0.0098 0.090 Uiso 1 1 calc R U
C44 C 0.3663(2) 0.4903(2) -0.08739(19) 0.0525(9) Uani 1 1 d . .
H44A H 0.3414 0.4922 -0.1350 0.063 Uiso 1 1 calc R U
H44B H 0.3991 0.4515 -0.0992 0.063 Uiso 1 1 calc R U
O44 O 0.29740(14) 0.46402(12) -0.05244(11) 0.0432(5) Uani 1 1 d . .
C45 C 0.2365(2) 0.3890(2) -0.10322(19) 0.0561(10) Uani 1 1 d . .
H45A H 0.2661 0.3478 -0.1181 0.067 Uiso 1 1 calc R U
H45B H 0.2124 0.3947 -0.1490 0.067 Uiso 1 1 calc R U
C46 C 0.1644(2) 0.3628(2) -0.0664(2) 0.0596(10) Uani 1 1 d . .
H46A H 0.1887 0.3591 -0.0201 0.089 Uiso 1 1 calc R U
H46B H 0.1245 0.3102 -0.1006 0.089 Uiso 1 1 calc R U
H46C H 0.1331 0.4022 -0.0544 0.089 Uiso 1 1 calc R U
Al2 Al 0.12787(5) 1.00263(5) 0.83828(4) 0.0273(2) Uani 1 1 d . .
Li2 Li 0.2243(3) 1.1083(3) 0.9674(3) 0.0420(12) Uani 1 1 d . .
H51 H 0.1850(17) 0.9990(16) 0.9060(14) 0.037(8) Uiso 1 1 d . .
H52 H 0.1710(17) 1.0953(15) 0.8657(14) 0.035(7) Uiso 1 1 d . .
H53 H 0.0327(19) 0.9814(18) 0.8491(16) 0.056(9) Uiso 1 1 d . .
C51 C 0.14263(16) 0.93754(15) 0.73601(14) 0.0246(6) Uani 1 1 d . .
C52 C 0.10106(16) 0.94227(15) 0.67078(15) 0.0248(6) Uani 1 1 d . .
C53 C 0.10796(16) 0.89598(16) 0.59871(15) 0.0272(6) Uani 1 1 d . .
C54 C 0.15470(16) 0.84266(16) 0.59269(15) 0.0293(6) Uani 1 1 d . .
H54 H 0.1594 0.8106 0.5441 0.035 Uiso 1 1 calc R U
C55 C 0.19487(16) 0.83404(16) 0.65417(15) 0.0272(6) Uani 1 1 d . .
C56 C 0.19031(16) 0.88301(15) 0.72559(15) 0.0245(6) Uani 1 1 d . .
C57 C 0.06680(18) 0.90110(18) 0.52792(15) 0.0336(7) Uani 1 1 d . .
H57 H 0.0333 0.9398 0.5424 0.040 Uiso 1 1 calc R U
C58 C 0.1359(2) 0.9325(2) 0.48884(17) 0.0451(8) Uani 1 1 d . .
H58A H 0.1784 0.9827 0.5249 0.068 Uiso 1 1 calc R U
H58B H 0.1083 0.9424 0.4475 0.068 Uiso 1 1 calc R U
H58C H 0.1651 0.8925 0.4691 0.068 Uiso 1 1 calc R U
C59 C 0.00421(19) 0.81980(19) 0.47326(16) 0.0440(8) Uani 1 1 d . .
H59A H 0.0357 0.7808 0.4587 0.066 Uiso 1 1 calc R U
H59B H -0.0215 0.8254 0.4285 0.066 Uiso 1 1 calc R U
H59C H -0.0416 0.8011 0.4974 0.066 Uiso 1 1 calc R U
C60 C 0.24188(18) 0.77212(18) 0.64154(16) 0.0336(7) Uani 1 1 d . .
H60 H 0.2638 0.7727 0.6916 0.040 Uiso 1 1 calc R U
C61 C 0.32001(18) 0.79380(19) 0.60754(17) 0.0404(8) Uani 1 1 d . .
H61A H 0.3005 0.7948 0.5587 0.061 Uiso 1 1 calc R U
H61B H 0.3500 0.7536 0.6010 0.061 Uiso 1 1 calc R U
H61C H 0.3597 0.8469 0.6411 0.061 Uiso 1 1 calc R U
C62 C 0.1816(2) 0.68752(17) 0.59310(17) 0.0398(7) Uani 1 1 d . .
H62A H 0.1326 0.6744 0.6164 0.060 Uiso 1 1 calc R U
H62B H 0.2133 0.6489 0.5886 0.060 Uiso 1 1 calc R U
H62C H 0.1601 0.6849 0.5431 0.060 Uiso 1 1 calc R U
C63 C 0.04706(16) 0.99813(16) 0.68189(14) 0.0246(6) Uani 1 1 d . .
C64 C -0.04212(17) 0.96835(17) 0.67828(15) 0.0286(6) Uani 1 1 d . .
C65 C -0.08872(18) 1.02182(18) 0.69769(15) 0.0338(7) Uani 1 1 d . .
H65 H -0.1488 1.0014 0.6958 0.041 Uiso 1 1 calc R U
C66 C -0.05085(18) 1.10418(18) 0.71986(15) 0.0330(7) Uani 1 1 d . .
C67 C 0.03562(18) 1.13163(17) 0.71858(15) 0.0330(7) Uani 1 1 d . .
H67 H 0.0622 1.1874 0.7314 0.040 Uiso 1 1 calc R U
C68 C 0.08534(17) 1.07996(16) 0.69900(15) 0.0281(6) Uani 1 1 d . .
C69 C -0.08951(17) 0.87912(17) 0.65266(16) 0.0325(7) Uani 1 1 d . .
H69 H -0.0475 0.8497 0.6360 0.039 Uiso 1 1 calc R U
C70 C -0.1215(2) 0.8580(2) 0.71582(18) 0.0508(9) Uani 1 1 d . .
H70A H -0.0726 0.8759 0.7579 0.076 Uiso 1 1 calc R U
H70B H -0.1485 0.7997 0.6978 0.076 Uiso 1 1 calc R U
H70C H -0.1642 0.8849 0.7325 0.076 Uiso 1 1 calc R U
C71 C -0.16483(18) 0.84965(19) 0.58582(16) 0.0412(8) Uani 1 1 d . .
H71A H -0.1887 0.7909 0.5664 0.062 Uiso 1 1 calc R U
H71B H -0.1441 0.8658 0.5464 0.062 Uiso 1 1 calc R U
H71C H -0.2100 0.8733 0.6018 0.062 Uiso 1 1 calc R U
C72 C -0.1063(2) 1.1589(2) 0.74280(17) 0.0432(8) Uani 1 1 d . .
H72 H -0.1572 1.1387 0.7003 0.052 Uiso 1 1 calc R U
C73 C -0.1414(2) 1.1521(2) 0.81090(19) 0.0600(10) Uani 1 1 d . .
H73A H -0.0930 1.1699 0.8534 0.090 Uiso 1 1 calc R U
H73B H -0.1751 1.0961 0.7988 0.090 Uiso 1 1 calc R U
H73C H -0.1786 1.1861 0.8242 0.090 Uiso 1 1 calc R U
C74 C -0.0613(2) 1.2455(2) 0.7575(2) 0.0596(10) Uani 1 1 d . .
H74A H -0.0117 1.2677 0.7998 0.089 Uiso 1 1 calc R U
H74B H -0.1018 1.2762 0.7695 0.089 Uiso 1 1 calc R U
H74C H -0.0411 1.2490 0.7128 0.089 Uiso 1 1 calc R U
C75 C 0.17811(17) 1.11342(17) 0.69264(17) 0.0339(7) Uani 1 1 d . .
H75 H 0.2048 1.0694 0.6830 0.041 Uiso 1 1 calc R U
C76 C 0.2338(2) 1.1838(2) 0.76307(18) 0.0526(9) Uani 1 1 d . .
H76A H 0.2117 1.2294 0.7717 0.079 Uiso 1 1 calc R U
H76B H 0.2936 1.1992 0.7569 0.079 Uiso 1 1 calc R U
H76C H 0.2318 1.1682 0.8061 0.079 Uiso 1 1 calc R U
C77 C 0.17976(19) 1.13866(19) 0.62596(17) 0.0424(8) Uani 1 1 d . .
H77A H 0.1402 1.0948 0.5812 0.064 Uiso 1 1 calc R U
H77B H 0.2387 1.1507 0.6170 0.064 Uiso 1 1 calc R U
H77C H 0.1615 1.1866 0.6370 0.064 Uiso 1 1 calc R U
C78 C 0.23664(16) 0.87751(15) 0.79358(14) 0.0238(6) Uani 1 1 d . .
C79 C 0.32181(16) 0.92785(16) 0.82863(15) 0.0258(6) Uani 1 1 d . .
C80 C 0.35952(17) 0.92838(17) 0.89614(15) 0.0299(6) Uani 1 1 d . .
H80 H 0.4168 0.9633 0.9200 0.036 Uiso 1 1 calc R U
C81 C 0.31717(17) 0.88026(17) 0.93001(15) 0.0302(6) Uani 1 1 d . .
C82 C 0.23505(17) 0.82710(16) 0.89171(15) 0.0282(6) Uani 1 1 d . .
H82 H 0.2058 0.7914 0.9124 0.034 Uiso 1 1 calc R U
C83 C 0.19441(16) 0.82440(16) 0.82440(15) 0.0264(6) Uani 1 1 d . .
C84 C 0.37182(16) 0.98360(16) 0.79525(15) 0.0278(6) Uani 1 1 d . .
H84 H 0.3403 0.9660 0.7424 0.033 Uiso 1 1 calc R U
C85 C 0.37506(19) 1.07003(17) 0.83779(18) 0.0400(8) Uani 1 1 d . .
H85A H 0.3160 1.0732 0.8344 0.060 Uiso 1 1 calc R U
H85B H 0.4083 1.1047 0.8158 0.060 Uiso 1 1 calc R U
H85C H 0.4029 1.0879 0.8905 0.060 Uiso 1 1 calc R U
C86 C 0.46391(17) 0.97876(18) 0.79312(16) 0.0338(7) Uani 1 1 d . .
H86A H 0.4912 1.0097 0.7655 0.051 Uiso 1 1 calc R U
H86B H 0.4611 0.9225 0.7681 0.051 Uiso 1 1 calc R U
H86C H 0.4981 1.0009 0.8444 0.051 Uiso 1 1 calc R U
C87 C 0.36025(18) 0.88550(18) 1.00482(15) 0.0342(7) Uani 1 1 d . .
H87 H 0.4106 0.9362 1.0266 0.041 Uiso 1 1 calc R U
C88 C 0.3009(2) 0.8909(2) 1.06057(18) 0.0571(10) Uani 1 1 d . .
H88A H 0.2759 0.9338 1.0635 0.086 Uiso 1 1 calc R U
H88B H 0.3343 0.9028 1.1101 0.086 Uiso 1 1 calc R U
H88C H 0.2543 0.8396 1.0439 0.086 Uiso 1 1 calc R U
C89 C 0.3960(2) 0.8163(2) 0.99596(19) 0.0539(9) Uani 1 1 d . .
H89A H 0.3480 0.7657 0.9769 0.081 Uiso 1 1 calc R U
H89B H 0.4283 0.8244 1.0447 0.081 Uiso 1 1 calc R U
H89C H 0.4346 0.8141 0.9606 0.081 Uiso 1 1 calc R U
C90 C 0.10480(16) 0.76390(16) 0.78479(16) 0.0294(6) Uani 1 1 d . .
H90 H 0.0887 0.7679 0.7357 0.035 Uiso 1 1 calc R U
C91 C 0.03695(18) 0.78309(18) 0.83020(18) 0.0399(8) Uani 1 1 d . .
H91A H -0.0207 0.7469 0.8011 0.060 Uiso 1 1 calc R U
H91B H 0.0391 0.8389 0.8415 0.060 Uiso 1 1 calc R U
H91C H 0.0489 0.7757 0.8772 0.060 Uiso 1 1 calc R U
C92 C 0.10454(19) 0.67834(17) 0.76875(17) 0.0366(7) Uani 1 1 d . .
H92A H 0.1498 0.6675 0.7412 0.055 Uiso 1 1 calc R U
H92B H 0.0480 0.6406 0.7385 0.055 Uiso 1 1 calc R U
H92C H 0.1157 0.6717 0.8162 0.055 Uiso 1 1 calc R U
C93 C 0.3537(3) 1.2744(2) 0.9650(2) 0.0764(13) Uani 1 1 d . .
H93A H 0.3885 1.2546 0.9292 0.115 Uiso 1 1 calc R U
H93B H 0.3659 1.3323 0.9789 0.115 Uiso 1 1 calc R U
H93C H 0.2921 1.2466 0.9420 0.115 Uiso 1 1 calc R U
C94 C 0.3750(4) 1.2595(3) 1.0307(3) 0.115(2) Uani 1 1 d . .
H94 H 0.4094 1.3006 1.0768 0.138 Uiso 1 1 calc R U
O94 O 0.34177(16) 1.18146(15) 1.02125(14) 0.0626(7) Uani 1 1 d . .
C95 C 0.3697(3) 1.1699(3) 1.0887(2) 0.0798(14) Uani 1 1 d . .
H95 H 0.3775 1.2075 1.1385 0.096 Uiso 1 1 calc R U
C96 C 0.3833(3) 1.0963(3) 1.0701(3) 0.0861(14) Uani 1 1 d . .
H96A H 0.3741 1.0618 1.0189 0.103 Uiso 1 1 calc R U
H96B H 0.4019 1.0802 1.1085 0.103 Uiso 1 1 calc R U
C97 C 0.0450(2) 1.1862(2) 0.98387(19) 0.0518(9) Uani 1 1 d . .
H97A H 0.0515 1.1561 0.9334 0.078 Uiso 1 1 calc R U
H97B H 0.0334 1.2354 0.9855 0.078 Uiso 1 1 calc R U
H97C H -0.0034 1.1530 0.9963 0.078 Uiso 1 1 calc R U
C98 C 0.1269(2) 1.20752(19) 1.03968(18) 0.0459(8) Uani 1 1 d . .
H98A H 0.1742 1.2454 1.0298 0.055 Uiso 1 1 calc R U
H98B H 0.1187 1.2354 1.0907 0.055 Uiso 1 1 calc R U
O98 O 0.15244(13) 1.13868(12) 1.03734(11) 0.0409(5) Uani 1 1 d . .
C99 C 0.1007(2) 1.0927(2) 1.0714(2) 0.0519(9) Uani 1 1 d . .
H99A H 0.0408 1.0668 1.0408 0.062 Uiso 1 1 calc R U
H99B H 0.0984 1.1286 1.1219 0.062 Uiso 1 1 calc R U
C100 C 0.1385(2) 1.0295(2) 1.07749(19) 0.0515(9) Uani 1 1 d . .
H10A H 0.1431 0.9956 1.0276 0.077 Uiso 1 1 calc R U
H10B H 0.1009 0.9962 1.0983 0.077 Uiso 1 1 calc R U
H10C H 0.1961 1.0554 1.1106 0.077 Uiso 1 1 calc R U
C101 C 0.1196(3) 0.4558(4) 0.3777(3) 0.1096(19) Uani 1 1 d . .
H10D H 0.0827 0.4902 0.3835 0.164 Uiso 1 1 calc R U
H10E H 0.1090 0.4202 0.3247 0.164 Uiso 1 1 calc R U
H10F H 0.1806 0.4893 0.3948 0.164 Uiso 1 1 calc R U
C102 C 0.0989(3) 0.4056(3) 0.4239(3) 0.0825(14) Uani 1 1 d . .
H10G H 0.0376 0.3712 0.4053 0.099 Uiso 1 1 calc R U
H10H H 0.1352 0.3697 0.4161 0.099 Uiso 1 1 calc R U
C103 C 0.1133(2) 0.4536(2) 0.5064(2) 0.0690(11) Uani 1 1 d . .
H10I H 0.0754 0.4879 0.5139 0.083 Uiso 1 1 calc R U
H10J H 0.1739 0.4898 0.5241 0.083 Uiso 1 1 calc R U
C104 C 0.0970(2) 0.4064(2) 0.5553(2) 0.0592(10) Uani 1 1 d . .
H10K H 0.0352 0.3732 0.5401 0.071 Uiso 1 1 calc R U
H10L H 0.1317 0.3692 0.5451 0.071 Uiso 1 1 calc R U
C105 C 0.1173(3) 0.4545(3) 0.6380(2) 0.0723(12) Uani 1 1 d . .
H10M H 0.0789 0.4882 0.6489 0.087 Uiso 1 1 calc R U
H10N H 0.1776 0.4911 0.6527 0.087 Uiso 1 1 calc R U
C106 C 0.1078(3) 0.4063(3) 0.6864(2) 0.0827(14) Uani 1 1 d . .
H10O H 0.0472 0.3730 0.6756 0.124 Uiso 1 1 calc R U
H10P H 0.1254 0.4429 0.7394 0.124 Uiso 1 1 calc R U
H10Q H 0.1446 0.3716 0.6756 0.124 Uiso 1 1 calc R U
C107 C 0.6055(3) 0.9730(3) 0.3861(3) 0.0990(17) Uani 1 1 d . .
H10R H 0.5698 1.0085 0.3982 0.149 Uiso 1 1 calc R U
H10S H 0.5899 0.9400 0.3322 0.149 Uiso 1 1 calc R U
H10T H 0.6668 1.0055 0.4001 0.149 Uiso 1 1 calc R U
C108 C 0.5902(2) 0.9190(3) 0.4291(2) 0.0762(13) Uani 1 1 d . .
H10U H 0.5283 0.8864 0.4144 0.091 Uiso 1 1 calc R U
H10V H 0.6244 0.8816 0.4147 0.091 Uiso 1 1 calc R U
C109 C 0.6142(2) 0.9642(2) 0.5135(2) 0.0628(11) Uani 1 1 d . .
H10W H 0.6757 0.9980 0.5277 0.075 Uiso 1 1 calc R U
H10X H 0.5790 1.0006 0.5277 0.075 Uiso 1 1 calc R U
C110 C 0.6019(2) 0.9121(2) 0.5581(2) 0.0585(10) Uani 1 1 d . .
H11D H 0.5398 0.8806 0.5462 0.070 Uiso 1 1 calc R U
H11E H 0.6345 0.8736 0.5419 0.070 Uiso 1 1 calc R U
C111 C 0.6307(2) 0.9576(2) 0.6416(2) 0.0652(11) Uani 1 1 d . .
H11F H 0.5957 0.9938 0.6583 0.078 Uiso 1 1 calc R U
H11G H 0.6919 0.9915 0.6533 0.078 Uiso 1 1 calc R U
C112 C 0.6231(3) 0.9048(3) 0.6865(3) 0.0853(14) Uani 1 1 d . .
H11H H 0.5622 0.8735 0.6782 0.128 Uiso 1 1 calc R U
H11I H 0.6452 0.9388 0.7400 0.128 Uiso 1 1 calc R U
H11J H 0.6570 0.8682 0.6702 0.128 Uiso 1 1 calc R U

loop_
_atom_site_aniso_label
_atom_site_aniso_U_11
_atom_site_aniso_U_22
_atom_site_aniso_U_33
_atom_site_aniso_U_23
_atom_site_aniso_U_13
_atom_site_aniso_U_12
Al1 0.0267(5) 0.0297(5) 0.0288(5) 0.0107(4) 0.0098(4) 0.0081(4)
Li1 0.046(3) 0.042(3) 0.043(3) 0.015(2) 0.009(3) 0.016(3)
C1 0.0186(14) 0.0252(14) 0.0310(15) 0.0133(12) 0.0071(12) 0.0048(11)
C2 0.0172(13) 0.0248(14) 0.0317(15) 0.0150(12) 0.0076(11) 0.0046(11)
C3 0.0196(14) 0.0294(15) 0.0287(15) 0.0129(12) 0.0066(12) 0.0058(12)
C4 0.0248(15) 0.0302(15) 0.0281(15) 0.0096(12) 0.0087(12) 0.0106(12)
C5 0.0163(13) 0.0292(15) 0.0315(15) 0.0131(12) 0.0059(12) 0.0052(12)
C6 0.0141(13) 0.0250(14) 0.0317(15) 0.0139(12) 0.0057(11) 0.0008(11)
C7 0.0330(16) 0.0417(18) 0.0281(15) 0.0134(13) 0.0088(13) 0.0198(14)
C8 0.0315(17) 0.054(2) 0.0326(16) 0.0095(15) 0.0051(13) 0.0195(15)
C9 0.052(2) 0.049(2) 0.0321(17) 0.0224(15) 0.0142(15) 0.0217(16)
C10 0.0276(15) 0.0370(17) 0.0340(16) 0.0142(13) 0.0082(13) 0.0172(13)
C11 0.0435(19) 0.0360(17) 0.0396(17) 0.0151(14) 0.0094(14) 0.0195(15)
C12 0.0306(17) 0.055(2) 0.0391(17) 0.0164(15) 0.0113(14) 0.0220(15)
C13 0.0214(14) 0.0303(15) 0.0244(14) 0.0109(12) 0.0080(11) 0.0103(12)
C14 0.0216(14) 0.0313(15) 0.0301(15) 0.0144(12) 0.0068(12) 0.0087(12)
C15 0.0264(15) 0.0266(15) 0.0338(15) 0.0124(12) 0.0041(12) 0.0071(12)
C16 0.0277(15) 0.0335(16) 0.0312(15) 0.0136(13) 0.0085(12) 0.0138(13)
C17 0.0184(14) 0.0360(16) 0.0325(15) 0.0129(13) 0.0078(12) 0.0086(12)
C18 0.0224(14) 0.0314(15) 0.0262(14) 0.0117(12) 0.0076(12) 0.0079(12)
C19 0.0204(14) 0.0294(15) 0.0424(17) 0.0176(13) 0.0076(13) 0.0068(12)
C20 0.0242(16) 0.051(2) 0.051(2) 0.0237(16) 0.0023(14) 0.0037(15)
C21 0.0246(16) 0.0425(18) 0.0481(19) 0.0238(15) 0.0119(14) 0.0044(14)
C22 0.0281(16) 0.0414(18) 0.0396(17) 0.0108(14) 0.0053(13) 0.0198(14)
C23 0.053(2) 0.063(2) 0.055(2) 0.0201(18) 0.0244(18) 0.0378(19)
C24 0.0410(19) 0.0400(19) 0.060(2) 0.0130(16) -0.0005(16) 0.0225(16)
C25 0.0217(14) 0.0297(15) 0.0348(16) 0.0122(13) 0.0090(12) 0.0047(12)
C26 0.048(2) 0.0360(18) 0.0445(19) 0.0163(15) 0.0101(16) -0.0010(15)
C27 0.0300(17) 0.0376(18) 0.0429(18) 0.0116(14) 0.0019(14) 0.0035(14)
C28 0.0210(14) 0.0258(14) 0.0272(14) 0.0102(12) 0.0080(11) 0.0093(12)
C29 0.0240(15) 0.0295(15) 0.0339(16) 0.0140(13) 0.0082(12) 0.0094(12)
C30 0.0306(16) 0.0353(16) 0.0379(17) 0.0217(14) 0.0118(13) 0.0110(13)
C31 0.0281(16) 0.0362(17) 0.0330(16) 0.0144(13) 0.0061(13) 0.0127(13)
C32 0.0245(15) 0.0328(16) 0.0370(16) 0.0155(13) 0.0009(13) 0.0041(13)
C33 0.0246(15) 0.0260(15) 0.0338(15) 0.0122(12) 0.0053(12) 0.0086(12)
C34 0.0268(15) 0.0312(16) 0.0384(16) 0.0207(13) 0.0056(13) 0.0032(13)
C35 0.0302(17) 0.0375(18) 0.054(2) 0.0215(15) 0.0095(15) 0.0044(14)
C36 0.0393(18) 0.0335(17) 0.0456(18) 0.0163(14) 0.0081(15) 0.0065(14)
C37 0.0299(16) 0.0410(18) 0.0366(17) 0.0173(14) 0.0032(13) 0.0082(14)
C38 0.0423(19) 0.065(2) 0.0433(19) 0.0280(17) 0.0102(16) 0.0226(17)
C39 0.0431(19) 0.058(2) 0.0417(18) 0.0202(16) 0.0033(15) 0.0239(17)
C40 0.0224(15) 0.0357(17) 0.0401(17) 0.0215(14) 0.0026(13) 0.0025(13)
C41 0.0291(17) 0.0366(18) 0.070(2) 0.0281(17) 0.0173(16) 0.0086(14)
C42 0.0304(16) 0.0362(17) 0.0408(17) 0.0177(14) 0.0107(14) 0.0075(14)
C43 0.055(2) 0.077(3) 0.057(2) 0.034(2) 0.0273(19) 0.019(2)
C44 0.061(2) 0.064(2) 0.049(2) 0.0272(18) 0.0305(19) 0.032(2)
O44 0.0469(13) 0.0439(13) 0.0395(12) 0.0154(10) 0.0100(10) 0.0164(11)
C45 0.072(3) 0.042(2) 0.043(2) 0.0085(16) 0.0015(19) 0.0163(19)
C46 0.063(3) 0.045(2) 0.054(2) 0.0135(18) -0.0027(19) 0.0032(19)
Al2 0.0230(4) 0.0278(5) 0.0297(5) 0.0101(4) 0.0091(4) 0.0061(4)
Li2 0.037(3) 0.039(3) 0.043(3) 0.011(2) 0.005(2) 0.010(2)
C51 0.0163(13) 0.0240(14) 0.0294(15) 0.0094(12) 0.0082(11) 0.0001(11)
C52 0.0154(13) 0.0258(14) 0.0319(15) 0.0120(12) 0.0067(11) 0.0029(11)
C53 0.0193(14) 0.0308(15) 0.0316(15) 0.0128(12) 0.0074(12) 0.0064(12)
C54 0.0228(15) 0.0331(16) 0.0298(15) 0.0084(12) 0.0081(12) 0.0099(13)
C55 0.0195(14) 0.0317(16) 0.0321(15) 0.0133(13) 0.0090(12) 0.0087(12)
C56 0.0150(13) 0.0260(14) 0.0326(15) 0.0129(12) 0.0085(11) 0.0037(11)
C57 0.0327(16) 0.0433(18) 0.0299(15) 0.0132(14) 0.0107(13) 0.0203(14)
C58 0.054(2) 0.058(2) 0.0383(18) 0.0247(16) 0.0185(16) 0.0300(18)
C59 0.0363(18) 0.055(2) 0.0335(17) 0.0068(15) -0.0005(14) 0.0217(16)
C60 0.0317(16) 0.0425(18) 0.0334(16) 0.0155(14) 0.0094(13) 0.0209(14)
C61 0.0307(17) 0.054(2) 0.0384(17) 0.0127(15) 0.0110(14) 0.0219(15)
C62 0.0440(19) 0.0379(18) 0.0442(18) 0.0165(15) 0.0145(15) 0.0211(15)
C63 0.0198(14) 0.0305(15) 0.0249(14) 0.0116(12) 0.0067(11) 0.0084(12)
C64 0.0206(14) 0.0344(16) 0.0307(15) 0.0133(13) 0.0066(12) 0.0076(12)
C65 0.0210(15) 0.0479(19) 0.0374(17) 0.0188(14) 0.0112(13) 0.0143(14)
C66 0.0295(16) 0.0385(18) 0.0328(16) 0.0122(13) 0.0042(13) 0.0173(14)
C67 0.0313(16) 0.0271(15) 0.0394(17) 0.0124(13) 0.0039(13) 0.0097(13)
C68 0.0222(14) 0.0302(15) 0.0322(15) 0.0138(13) 0.0030(12) 0.0073(12)
C69 0.0198(15) 0.0352(16) 0.0409(17) 0.0162(14) 0.0055(13) 0.0045(13)
C70 0.042(2) 0.047(2) 0.049(2) 0.0230(17) -0.0001(16) -0.0112(16)
C71 0.0272(16) 0.0446(19) 0.0425(18) 0.0106(15) 0.0037(14) 0.0067(14)
C72 0.0359(18) 0.051(2) 0.0431(18) 0.0114(16) 0.0042(15) 0.0269(16)
C73 0.062(2) 0.079(3) 0.053(2) 0.0193(19) 0.0232(19) 0.049(2)
C74 0.058(2) 0.049(2) 0.072(3) 0.0154(19) 0.0021(19) 0.0348(19)
C75 0.0199(15) 0.0318(16) 0.0525(19) 0.0226(14) 0.0052(13) 0.0048(13)
C76 0.040(2) 0.056(2) 0.053(2) 0.0339(18) -0.0045(16) -0.0113(17)
C77 0.0283(17) 0.051(2) 0.0474(19) 0.0224(16) 0.0121(15) 0.0054(15)
C78 0.0178(13) 0.0255(14) 0.0293(14) 0.0108(12) 0.0077(11) 0.0075(11)
C79 0.0209(14) 0.0260(14) 0.0324(15) 0.0127(12) 0.0078(12) 0.0081(12)
C80 0.0196(14) 0.0343(16) 0.0339(16) 0.0142(13) 0.0036(12) 0.0052(12)
C81 0.0240(15) 0.0354(16) 0.0358(16) 0.0190(13) 0.0087(13) 0.0088(13)
C82 0.0236(15) 0.0273(15) 0.0386(16) 0.0197(13) 0.0096(13) 0.0053(12)
C83 0.0191(14) 0.0268(15) 0.0345(15) 0.0125(12) 0.0066(12) 0.0083(12)
C84 0.0192(14) 0.0329(16) 0.0329(15) 0.0162(13) 0.0077(12) 0.0057(12)
C85 0.0336(17) 0.0353(17) 0.057(2) 0.0241(16) 0.0216(15) 0.0077(14)
C86 0.0256(15) 0.0404(17) 0.0373(16) 0.0183(14) 0.0118(13) 0.0072(13)
C87 0.0286(16) 0.0382(17) 0.0345(16) 0.0190(14) 0.0018(13) 0.0037(13)
C88 0.042(2) 0.090(3) 0.043(2) 0.038(2) 0.0086(16) 0.011(2)
C89 0.059(2) 0.049(2) 0.051(2) 0.0253(17) -0.0090(17) 0.0122(18)
C90 0.0205(14) 0.0314(16) 0.0348(16) 0.0145(13) 0.0042(12) 0.0044(12)
C91 0.0236(16) 0.0359(17) 0.058(2) 0.0181(15) 0.0116(14) 0.0044(13)
C92 0.0299(16) 0.0304(16) 0.0456(18) 0.0150(14) 0.0039(14) 0.0049(13)
C93 0.089(3) 0.046(2) 0.076(3) 0.008(2) -0.020(2) 0.028(2)
C94 0.138(5) 0.051(3) 0.103(4) 0.023(3) -0.021(4) -0.028(3)
O94 0.0601(16) 0.0571(16) 0.0584(16) 0.0173(13) 0.0212(13) 0.0029(13)
C95 0.080(3) 0.088(3) 0.056(3) 0.011(2) -0.010(2) 0.038(3)
C96 0.093(4) 0.093(4) 0.068(3) 0.020(3) 0.014(3) 0.039(3)
C97 0.057(2) 0.049(2) 0.054(2) 0.0177(17) 0.0144(18) 0.0268(18)
C98 0.049(2) 0.0380(18) 0.053(2) 0.0159(16) 0.0132(17) 0.0201(16)
O98 0.0400(12) 0.0394(12) 0.0459(13) 0.0171(10) 0.0148(10) 0.0142(10)
C99 0.051(2) 0.062(2) 0.064(2) 0.0377(19) 0.0304(19) 0.0271(19)
C100 0.055(2) 0.057(2) 0.061(2) 0.0316(18) 0.0298(18) 0.0273(18)
C101 0.052(3) 0.158(5) 0.114(4) 0.084(4) -0.006(3) -0.009(3)
C102 0.041(2) 0.115(4) 0.090(3) 0.051(3) 0.009(2) 0.009(2)
C103 0.043(2) 0.063(3) 0.092(3) 0.030(2) 0.004(2) 0.008(2)
C104 0.039(2) 0.055(2) 0.084(3) 0.026(2) 0.022(2) 0.0151(18)
C105 0.048(2) 0.071(3) 0.084(3) 0.016(2) 0.008(2) 0.020(2)
C106 0.070(3) 0.102(4) 0.082(3) 0.035(3) 0.040(3) 0.030(3)
C107 0.052(3) 0.145(5) 0.111(4) 0.083(4) 0.004(3) 0.008(3)
C108 0.039(2) 0.095(3) 0.090(3) 0.041(3) 0.010(2) 0.010(2)
C109 0.036(2) 0.062(3) 0.090(3) 0.033(2) 0.015(2) 0.0106(19)
C110 0.037(2) 0.054(2) 0.084(3) 0.023(2) 0.0193(19) 0.0150(17)
C111 0.043(2) 0.074(3) 0.084(3) 0.032(2) 0.022(2) 0.021(2)
C112 0.062(3) 0.117(4) 0.105(4) 0.056(3) 0.046(3) 0.045(3)

loop_
_atom_type_symbol
_atom_type_description
_atom_type_scat_dispersion_real
_atom_type_scat_dispersion_imag
_atom_type_scat_source
C C 0.0033 0.0016 'International Tables Vol C Tables 4.2.6.8 and 6.1.1.4'
H H 0.0000 0.0000 'International Tables Vol C Tables 4.2.6.8 and 6.1.1.4'
O O 0.0106 0.0060 'International Tables Vol C Tables 4.2.6.8 and 6.1.1.4'
Al Al 0.0645 0.0514 'International Tables Vol C Tables 4.2.6.8 and 6.1.1.4'
Li Li -0.0003 0.0001 'International Tables Vol C Tables 4.2.6.8 and 6.1.1.4'

loop_
_geom_angle_atom_site_label_1
_geom_angle_atom_site_label_2
_geom_angle_atom_site_label_3
_geom_angle
C1 Al1 Li1 110.44(14)
C1 Al1 H1 120.7(9)
Li1 Al1 H1 128.8(9)
C1 Al1 H2 111.9(9)
Li1 Al1 H2 47.4(9)
H1 Al1 H2 108.8(13)
C1 Al1 H3 110.2(9)
Li1 Al1 H3 48.0(10)
H1 Al1 H3 108.4(13)
H2 Al1 H3 93.4(13)
O44 Li1 Al1 128.1(2)
O44 Li1 C30 112.5(2)
Al1 Li1 C30 115.1(2)
O44 Li1 C31 101.0(2)
Al1 Li1 C31 130.7(2)
C30 Li1 C31 29.89(10)
O44 Li1 H2 113.8(8)
Al1 Li1 H2 36.5(7)
C30 Li1 H2 131.5(8)
C31 Li1 H2 124.8(8)
O44 Li1 H3 115.0(8)
Al1 Li1 H3 36.1(8)
C30 Li1 H3 101.3(8)
C31 Li1 H3 129.9(8)
H2 Li1 H3 71.2(11)
C2 C1 C6 117.4(2)
C2 C1 Al1 121.20(19)
C6 C1 Al1 121.38(19)
C3 C2 C1 122.1(2)
C3 C2 C13 120.8(2)
C1 C2 C13 117.1(2)
C4 C3 C2 117.8(2)
C4 C3 C7 119.6(2)
C2 C3 C7 122.6(2)
C5 C4 C3 122.9(2)
C5 C4 H4 118.6
C3 C4 H4 118.6
C4 C5 C6 118.4(2)
C4 C5 C10 118.8(2)
C6 C5 C10 122.8(2)
C5 C6 C1 121.4(2)
C5 C6 C28 120.4(2)
C1 C6 C28 118.2(2)
C3 C7 C8 111.6(2)
C3 C7 C9 111.2(2)
C8 C7 C9 110.1(2)
C3 C7 H7 107.9
C8 C7 H7 107.9
C9 C7 H7 107.9
C7 C8 H8A 109.5
C7 C8 H8B 109.5
H8A C8 H8B 109.5
C7 C8 H8C 109.5
H8A C8 H8C 109.5
H8B C8 H8C 109.5
C7 C9 H9A 109.5
C7 C9 H9B 109.5
H9A C9 H9B 109.5
C7 C9 H9C 109.5
H9A C9 H9C 109.5
H9B C9 H9C 109.5
C5 C10 C11 111.5(2)
C5 C10 C12 111.2(2)
C11 C10 C12 110.2(2)
C5 C10 H10 107.9
C11 C10 H10 107.9
C12 C10 H10 107.9
C10 C11 H11A 109.5
C10 C11 H11B 109.5
H11A C11 H11B 109.5
C10 C11 H11C 109.5
H11A C11 H11C 109.5
H11B C11 H11C 109.5
C10 C12 H12A 109.5
C10 C12 H12B 109.5
H12A C12 H12B 109.5
C10 C12 H12C 109.5
H12A C12 H12C 109.5
H12B C12 H12C 109.5
C14 C13 C18 119.8(2)
C14 C13 C2 120.8(2)
C18 C13 C2 119.2(2)
C13 C14 C15 119.3(2)
C13 C14 C19 121.2(2)
C15 C14 C19 119.5(2)
C16 C15 C14 121.9(3)
C16 C15 H15 119.1
C14 C15 H15 119.1
C15 C16 C17 117.6(2)
C15 C16 C22 123.6(3)
C17 C16 C22 118.9(2)
C16 C17 C18 122.7(2)
C16 C17 H17 118.6
C18 C17 H17 118.6
C17 C18 C13 118.4(2)
C17 C18 C25 120.0(2)
C13 C18 C25 121.6(2)
C20 C19 C14 112.7(2)
C20 C19 C21 110.3(2)
C14 C19 C21 111.1(2)
C20 C19 H19 107.5
C14 C19 H19 107.5
C21 C19 H19 107.5
C19 C20 H20A 109.5
C19 C20 H20B 109.5
H20A C20 H20B 109.5
C19 C20 H20C 109.5
H20A C20 H20C 109.5
H20B C20 H20C 109.5
C19 C21 H21A 109.5
C19 C21 H21B 109.5
H21A C21 H21B 109.5
C19 C21 H21C 109.5
H21A C21 H21C 109.5
H21B C21 H21C 109.5
C24 C22 C16 113.9(2)
C24 C22 C23 110.3(3)
C16 C22 C23 109.9(2)
C24 C22 H22 107.5
C16 C22 H22 107.5
C23 C22 H22 107.5
C22 C23 H23A 109.5
C22 C23 H23B 109.5
H23A C23 H23B 109.5
C22 C23 H23C 109.5
H23A C23 H23C 109.5
H23B C23 H23C 109.5
C22 C24 H24A 109.5
C22 C24 H24B 109.5
H24A C24 H24B 109.5
C22 C24 H24C 109.5
H24A C24 H24C 109.5
H24B C24 H24C 109.5
C18 C25 C26 111.6(2)
C18 C25 C27 112.1(2)
C26 C25 C27 110.6(2)
C18 C25 H25 107.4
C26 C25 H25 107.4
C27 C25 H25 107.4
C25 C26 H26A 109.5
C25 C26 H26B 109.5
H26A C26 H26B 109.5
C25 C26 H26C 109.5
H26A C26 H26C 109.5
H26B C26 H26C 109.5
C25 C27 H27A 109.5
C25 C27 H27B 109.5
H27A C27 H27B 109.5
C25 C27 H27C 109.5
H27A C27 H27C 109.5
H27B C27 H27C 109.5
C33 C28 C29 118.8(2)
C33 C28 C6 120.0(2)
C29 C28 C6 121.2(2)
C30 C29 C28 119.1(2)
C30 C29 C34 119.8(3)
C28 C29 C34 120.9(2)
C29 C30 C31 122.4(3)
C29 C30 Li1 80.1(2)
C31 C30 Li1 76.4(2)
C29 C30 H30 118.8
C31 C30 H30 118.8
Li1 C30 H30 115.0
C32 C31 C30 117.3(3)
C32 C31 C37 119.8(3)
C30 C31 C37 122.7(3)
C32 C31 Li1 80.0(2)
C30 C31 Li1 73.75(19)
C37 C31 Li1 121.0(2)
C31 C32 C33 122.6(3)
C31 C32 H32 118.7
C33 C32 H32 118.7
C32 C33 C28 119.7(3)
C32 C33 C40 118.4(2)
C28 C33 C40 121.8(2)
C29 C34 C35 113.7(2)
C29 C34 C36 109.8(2)
C35 C34 C36 109.6(2)
C29 C34 H34 107.8
C35 C34 H34 107.8
C36 C34 H34 107.8
C34 C35 H35A 109.5
C34 C35 H35B 109.5
H35A C35 H35B 109.5
C34 C35 H35C 109.5
H35A C35 H35C 109.5
H35B C35 H35C 109.5
C34 C36 H36A 109.5
C34 C36 H36B 109.5
H36A C36 H36B 109.5
C34 C36 H36C 109.5
H36A C36 H36C 109.5
H36B C36 H36C 109.5
C38 C37 C39 111.3(3)
C38 C37 C31 114.7(2)
C39 C37 C31 109.7(2)
C38 C37 H37 106.9
C39 C37 H37 106.9
C31 C37 H37 106.9
C37 C38 H38A 109.5
C37 C38 H38B 109.5
H38A C38 H38B 109.5
C37 C38 H38C 109.5
H38A C38 H38C 109.5
H38B C38 H38C 109.5
C37 C39 H39A 109.5
C37 C39 H39B 109.5
H39A C39 H39B 109.5
C37 C39 H39C 109.5
H39A C39 H39C 109.5
H39B C39 H39C 109.5
C41 C40 C33 112.9(2)
C41 C40 C42 109.9(2)
C33 C40 C42 110.3(2)
C41 C40 H40 107.9
C33 C40 H40 107.9
C42 C40 H40 107.9
C40 C41 H41A 109.5
C40 C41 H41B 109.5
H41A C41 H41B 109.5
C40 C41 H41C 109.5
H41A C41 H41C 109.5
H41B C41 H41C 109.5
C40 C42 H42A 109.5
C40 C42 H42B 109.5
H42A C42 H42B 109.5
C40 C42 H42C 109.5
H42A C42 H42C 109.5
H42B C42 H42C 109.5
C44 C43 H43A 109.5
C44 C43 H43B 109.5
H43A C43 H43B 109.5
C44 C43 H43C 109.5
H43A C43 H43C 109.5
H43B C43 H43C 109.5
O44 C44 C43 110.4(3)
O44 C44 H44A 109.6
C43 C44 H44A 109.6
O44 C44 H44B 109.6
C43 C44 H44B 109.6
H44A C44 H44B 108.1
C45 O44 C44 110.5(2)
C45 O44 Li1 125.0(3)
C44 O44 Li1 123.2(3)
O44 C45 C46 109.9(3)
O44 C45 H45A 109.7
C46 C45 H45A 109.7
O44 C45 H45B 109.7
C46 C45 H45B 109.7
H45A C45 H45B 108.2
C45 C46 H46A 109.5
C45 C46 H46B 109.5
H46A C46 H46B 109.5
C45 C46 H46C 109.5
H46A C46 H46C 109.5
H46B C46 H46C 109.5
C51 Al2 Li2 138.69(14)
C51 Al2 H51 115.2(9)
Li2 Al2 H51 45.0(10)
C51 Al2 H52 114.9(9)
Li2 Al2 H52 49.4(9)
H51 Al2 H52 92.3(13)
C51 Al2 H53 114.2(11)
Li2 Al2 H53 106.9(11)
H51 Al2 H53 106.7(14)
H52 Al2 H53 111.3(14)
O98 Li2 O94 104.1(2)
O98 Li2 Al2 109.8(2)
O94 Li2 Al2 145.4(3)
O98 Li2 H51 113.1(9)
O94 Li2 H51 131.1(9)
Al2 Li2 H51 36.5(8)
O98 Li2 H52 110.9(8)
O94 Li2 H52 123.1(8)
Al2 Li2 H52 36.6(8)
H51 Li2 H52 71.7(11)
C56 C51 C52 117.4(2)
C56 C51 Al2 122.10(19)
C52 C51 Al2 120.44(19)
C53 C52 C51 121.8(2)
C53 C52 C63 120.9(2)
C51 C52 C63 117.3(2)
C54 C53 C52 117.6(2)
C54 C53 C57 119.0(2)
C52 C53 C57 123.4(2)
C55 C54 C53 123.1(2)
C55 C54 H54 118.4
C53 C54 H54 118.4
C54 C55 C56 118.4(2)
C54 C55 C60 119.1(2)
C56 C55 C60 122.5(2)
C55 C56 C51 121.6(2)
C55 C56 C78 119.5(2)
C51 C56 C78 118.8(2)
C53 C57 C59 111.6(2)
C53 C57 C58 111.1(2)
C59 C57 C58 109.5(2)
C53 C57 H57 108.1
C59 C57 H57 108.1
C58 C57 H57 108.1
C57 C58 H58A 109.5
C57 C58 H58B 109.5
H58A C58 H58B 109.5
C57 C58 H58C 109.5
H58A C58 H58C 109.5
H58B C58 H58C 109.5
C57 C59 H59A 109.5
C57 C59 H59B 109.5
H59A C59 H59B 109.5
C57 C59 H59C 109.5
H59A C59 H59C 109.5
H59B C59 H59C 109.5
C55 C60 C62 111.8(2)
C55 C60 C61 111.0(2)
C62 C60 C61 110.8(2)
C55 C60 H60 107.7
C62 C60 H60 107.7
C61 C60 H60 107.7
C60 C61 H61A 109.5
C60 C61 H61B 109.5
H61A C61 H61B 109.5
C60 C61 H61C 109.5
H61A C61 H61C 109.5
H61B C61 H61C 109.5
C60 C62 H62A 109.5
C60 C62 H62B 109.5
H62A C62 H62B 109.5
C60 C62 H62C 109.5
H62A C62 H62C 109.5
H62B C62 H62C 109.5
C68 C63 C64 119.4(2)
C68 C63 C52 120.8(2)
C64 C63 C52 119.8(2)
C65 C64 C63 119.1(3)
C65 C64 C69 118.8(2)
C63 C64 C69 122.1(2)
C64 C65 C66 122.5(3)
C64 C65 H65 118.8
C66 C65 H65 118.8
C67 C66 C65 117.5(2)
C67 C66 C72 123.6(3)
C65 C66 C72 118.9(3)
C66 C67 C68 122.2(3)
C66 C67 H67 118.9
C68 C67 H67 118.9
C63 C68 C67 119.1(2)
C63 C68 C75 121.6(2)
C67 C68 C75 119.2(2)
C64 C69 C70 112.1(2)
C64 C69 C71 111.7(2)
C70 C69 C71 110.1(2)
C64 C69 H69 107.6
C70 C69 H69 107.6
C71 C69 H69 107.6
C69 C70 H70A 109.5
C69 C70 H70B 109.5
H70A C70 H70B 109.5
C69 C70 H70C 109.5
H70A C70 H70C 109.5
H70B C70 H70C 109.5
C69 C71 H71A 109.5
C69 C71 H71B 109.5
H71A C71 H71B 109.5
C69 C71 H71C 109.5
H71A C71 H71C 109.5
H71B C71 H71C 109.5
C74 C72 C66 114.3(3)
C74 C72 C73 110.5(3)
C66 C72 C73 110.1(3)
C74 C72 H72 107.2
C66 C72 H72 107.2
C73 C72 H72 107.2
C72 C73 H73A 109.5
C72 C73 H73B 109.5
H73A C73 H73B 109.5
C72 C73 H73C 109.5
H73A C73 H73C 109.5
H73B C73 H73C 109.5
C72 C74 H74A 109.5
C72 C74 H74B 109.5
H74A C74 H74B 109.5
C72 C74 H74C 109.5
H74A C74 H74C 109.5
H74B C74 H74C 109.5
C76 C75 C68 113.6(3)
C76 C75 C77 109.2(2)
C68 C75 C77 110.5(2)
C76 C75 H75 107.7
C68 C75 H75 107.7
C77 C75 H75 107.7
C75 C76 H76A 109.5
C75 C76 H76B 109.5
H76A C76 H76B 109.5
C75 C76 H76C 109.5
H76A C76 H76C 109.5
H76B C76 H76C 109.5
C75 C77 H77A 109.5
C75 C77 H77B 109.5
H77A C77 H77B 109.5
C75 C77 H77C 109.5
H77A C77 H77C 109.5
H77B C77 H77C 109.5
C79 C78 C83 119.1(2)
C79 C78 C56 120.1(2)
C83 C78 C56 120.7(2)
C80 C79 C78 119.0(2)
C80 C79 C84 119.9(2)
C78 C79 C84 121.1(2)
C81 C80 C79 122.8(3)
C81 C80 H80 118.6
C79 C80 H80 118.6
C80 C81 C82 117.1(3)
C80 C81 C87 120.5(2)
C82 C81 C87 122.5(3)
C83 C82 C81 122.3(3)
C83 C82 H82 118.8
C81 C82 H82 118.8
C82 C83 C78 119.4(2)
C82 C83 C90 119.7(2)
C78 C83 C90 120.9(2)
C85 C84 C79 111.1(2)
C85 C84 C86 110.3(2)
C79 C84 C86 111.9(2)
C85 C84 H84 107.8
C79 C84 H84 107.8
C86 C84 H84 107.8
C84 C85 H85A 109.5
C84 C85 H85B 109.5
H85A C85 H85B 109.5
C84 C85 H85C 109.5
H85A C85 H85C 109.5
H85B C85 H85C 109.5
C84 C86 H86A 109.5
C84 C86 H86B 109.5
H86A C86 H86B 109.5
C84 C86 H86C 109.5
H86A C86 H86C 109.5
H86B C86 H86C 109.5
C81 C87 C89 111.7(2)
C81 C87 C88 112.8(2)
C89 C87 C88 110.5(3)
C81 C87 H87 107.2
C89 C87 H87 107.2
C88 C87 H87 107.2
C87 C88 H88A 109.5
C87 C88 H88B 109.5
H88A C88 H88B 109.5
C87 C88 H88C 109.5
H88A C88 H88C 109.5
H88B C88 H88C 109.5
C87 C89 H89A 109.5
C87 C89 H89B 109.5
H89A C89 H89B 109.5
C87 C89 H89C 109.5
H89A C89 H89C 109.5
H89B C89 H89C 109.5
C92 C90 C83 111.4(2)
C92 C90 C91 110.4(2)
C83 C90 C91 111.2(2)
C92 C90 H90 107.9
C83 C90 H90 107.9
C91 C90 H90 107.9
C90 C91 H91A 109.5
C90 C91 H91B 109.5
H91A C91 H91B 109.5
C90 C91 H91C 109.5
H91A C91 H91C 109.5
H91B C91 H91C 109.5
C90 C92 H92A 109.5
C90 C92 H92B 109.5
H92A C92 H92B 109.5
C90 C92 H92C 109.5
H92A C92 H92C 109.5
H92B C92 H92C 109.5
C94 C93 H93A 109.5
C94 C93 H93B 109.5
H93A C93 H93B 109.5
C94 C93 H93C 109.5
H93A C93 H93C 109.5
H93B C93 H93C 109.5
O94 C94 C93 114.0(4)
O94 C94 H94 123.0
C93 C94 H94 123.0
C94 O94 C95 111.1(3)
C94 O94 Li2 126.6(4)
C95 O94 Li2 111.5(3)
C96 C95 O94 110.2(4)
C96 C95 H95 124.9
O94 C95 H95 124.9
C95 C96 H96A 120.0
C95 C96 H96B 120.0
H96A C96 H96B 120.0
C98 C97 H97A 109.5
C98 C97 H97B 109.5
H97A C97 H97B 109.5
C98 C97 H97C 109.5
H97A C97 H97C 109.5
H97B C97 H97C 109.5
O98 C98 C97 113.3(3)
O98 C98 H98A 108.9
C97 C98 H98A 108.9
O98 C98 H98B 108.9
C97 C98 H98B 108.9
H98A C98 H98B 107.7
C99 O98 C98 112.5(2)
C99 O98 Li2 129.7(2)
C98 O98 Li2 115.2(2)
O98 C99 C100 109.9(3)
O98 C99 H99A 109.7
C100 C99 H99A 109.7
O98 C99 H99B 109.7
C100 C99 H99B 109.7
H99A C99 H99B 108.2
C99 C100 H10A 109.5
C99 C100 H10B 109.5
H10A C100 H10B 109.5
C99 C100 H10C 109.5
H10A C100 H10C 109.5
H10B C100 H10C 109.5
C102 C101 H10D 109.5
C102 C101 H10E 109.5
H10D C101 H10E 109.5
C102 C101 H10F 109.5
H10D C101 H10F 109.5
H10E C101 H10F 109.5
C103 C102 C101 114.4(4)
C103 C102 H10G 108.7
C101 C102 H10G 108.7
C103 C102 H10H 108.7
C101 C102 H10H 108.7
H10G C102 H10H 107.6
C102 C103 C104 116.5(4)
C102 C103 H10I 108.2
C104 C103 H10I 108.2
C102 C103 H10J 108.2
C104 C103 H10J 108.2
H10I C103 H10J 107.3
C105 C104 C103 116.3(4)
C105 C104 H10K 108.2
C103 C104 H10K 108.2
C105 C104 H10L 108.2
C103 C104 H10L 108.2
H10K C104 H10L 107.4
C104 C105 C106 115.6(4)
C104 C105 H10M 108.4
C106 C105 H10M 108.4
C104 C105 H10N 108.4
C106 C105 H10N 108.4
H10M C105 H10N 107.4
C105 C106 H10O 109.5
C105 C106 H10P 109.5
H10O C106 H10P 109.5
C105 C106 H10Q 109.5
H10O C106 H10Q 109.5
H10P C106 H10Q 109.5
C108 C107 H10R 109.5
C108 C107 H10S 109.5
H10R C107 H10S 109.5
C108 C107 H10T 109.5
H10R C107 H10T 109.5
H10S C107 H10T 109.5
C109 C108 C107 113.8(4)
C109 C108 H10U 108.8
C107 C108 H10U 108.8
C109 C108 H10V 108.8
C107 C108 H10V 108.8
H10U C108 H10V 107.7
C110 C109 C108 115.2(3)
C110 C109 H10W 108.5
C108 C109 H10W 108.5
C110 C109 H10X 108.5
C108 C109 H10X 108.5
H10W C109 H10X 107.5
C111 C110 C109 114.6(3)
C111 C110 H11D 108.6
C109 C110 H11D 108.6
C111 C110 H11E 108.6
C109 C110 H11E 108.6
H11D C110 H11E 107.6
C110 C111 C112 114.6(4)
C110 C111 H11F 108.6
C112 C111 H11F 108.6
C110 C111 H11G 108.6
C112 C111 H11G 108.6
H11F C111 H11G 107.6
C111 C112 H11H 109.5
C111 C112 H11I 109.5
H11H C112 H11I 109.5
C111 C112 H11J 109.5
H11H C112 H11J 109.5
H11I C112 H11J 109.5

loop_
_geom_bond_atom_site_label_1
_geom_bond_atom_site_label_2
_geom_bond_distance
Al1 C1 2.014(3)
Al1 Li1 2.616(5)
Al1 H1 1.58(3)
Al1 H2 1.57(2)
Al1 H3 1.55(3)
Li1 O44 1.932(6)
Li1 C30 2.693(6)
Li1 C31 2.726(6)
Li1 H2 1.94(3)
Li1 H3 1.96(3)
C1 C2 1.409(4)
C1 C6 1.415(3)
C2 C3 1.400(3)
C2 C13 1.508(3)
C3 C4 1.390(4)
C3 C7 1.515(4)
C4 C5 1.383(4)
C4 H4 0.9500
C5 C6 1.402(4)
C5 C10 1.521(3)
C6 C28 1.504(4)
C7 C8 1.530(4)
C7 C9 1.535(4)
C7 H7 1.0000
C8 H8A 0.9800
C8 H8B 0.9800
C8 H8C 0.9800
C9 H9A 0.9800
C9 H9B 0.9800
C9 H9C 0.9800
C10 C11 1.527(4)
C10 C12 1.530(4)
C10 H10 1.0000
C11 H11A 0.9800
C11 H11B 0.9800
C11 H11C 0.9800
C12 H12A 0.9800
C12 H12B 0.9800
C12 H12C 0.9800
C13 C14 1.392(4)
C13 C18 1.411(4)
C14 C15 1.399(4)
C14 C19 1.525(4)
C15 C16 1.385(4)
C15 H15 0.9500
C16 C17 1.387(4)
C16 C22 1.523(4)
C17 C18 1.391(4)
C17 H17 0.9500
C18 C25 1.514(4)
C19 C20 1.524(4)
C19 C21 1.527(4)
C19 H19 1.0000
C20 H20A 0.9800
C20 H20B 0.9800
C20 H20C 0.9800
C21 H21A 0.9800
C21 H21B 0.9800
C21 H21C 0.9800
C22 C24 1.520(4)
C22 C23 1.526(4)
C22 H22 1.0000
C23 H23A 0.9800
C23 H23B 0.9800
C23 H23C 0.9800
C24 H24A 0.9800
C24 H24B 0.9800
C24 H24C 0.9800
C25 C26 1.520(4)
C25 C27 1.530(4)
C25 H25 1.0000
C26 H26A 0.9800
C26 H26B 0.9800
C26 H26C 0.9800
C27 H27A 0.9800
C27 H27B 0.9800
C27 H27C 0.9800
C28 C33 1.409(4)
C28 C29 1.417(4)
C29 C30 1.393(4)
C29 C34 1.516(4)
C30 C31 1.398(4)
C30 H30 0.9500
C31 C32 1.384(4)
C31 C37 1.523(4)
C32 C33 1.388(4)
C32 H32 0.9500
C33 C40 1.519(4)
C34 C35 1.526(4)
C34 C36 1.528(4)
C34 H34 1.0000
C35 H35A 0.9800
C35 H35B 0.9800
C35 H35C 0.9800
C36 H36A 0.9800
C36 H36B 0.9800
C36 H36C 0.9800
C37 C38 1.501(4)
C37 C39 1.523(4)
C37 H37 1.0000
C38 H38A 0.9800
C38 H38B 0.9800
C38 H38C 0.9800
C39 H39A 0.9800
C39 H39B 0.9800
C39 H39C 0.9800
C40 C41 1.518(4)
C40 C42 1.536(4)
C40 H40 1.0000
C41 H41A 0.9800
C41 H41B 0.9800
C41 H41C 0.9800
C42 H42A 0.9800
C42 H42B 0.9800
C42 H42C 0.9800
C43 C44 1.488(5)
C43 H43A 0.9800
C43 H43B 0.9800
C43 H43C 0.9800
C44 O44 1.443(4)
C44 H44A 0.9900
C44 H44B 0.9900
O44 C45 1.429(4)
C45 C46 1.507(5)
C45 H45A 0.9900
C45 H45B 0.9900
C46 H46A 0.9800
C46 H46B 0.9800
C46 H46C 0.9800
Al2 C51 2.016(3)
Al2 Li2 2.611(5)
Al2 H51 1.57(3)
Al2 H52 1.56(3)
Al2 H53 1.56(3)
Li2 O98 1.923(6)
Li2 O94 1.972(6)
Li2 H51 1.87(3)
Li2 H52 1.99(3)
C51 C56 1.412(3)
C51 C52 1.421(4)
C52 C53 1.403(4)
C52 C63 1.511(3)
C53 C54 1.389(4)
C53 C57 1.517(4)
C54 C55 1.387(4)
C54 H54 0.9500
C55 C56 1.395(4)
C55 C60 1.517(4)
C56 C78 1.507(4)
C57 C59 1.528(4)
C57 C58 1.533(4)
C57 H57 1.0000
C58 H58A 0.9800
C58 H58B 0.9800
C58 H58C 0.9800
C59 H59A 0.9800
C59 H59B 0.9800
C59 H59C 0.9800
C60 C62 1.525(4)
C60 C61 1.527(4)
C60 H60 1.0000
C61 H61A 0.9800
C61 H61B 0.9800
C61 H61C 0.9800
C62 H62A 0.9800
C62 H62B 0.9800
C62 H62C 0.9800
C63 C68 1.398(4)
C63 C64 1.406(4)
C64 C65 1.385(4)
C64 C69 1.519(4)
C65 C66 1.390(4)
C65 H65 0.9500
C66 C67 1.381(4)
C66 C72 1.523(4)
C67 C68 1.399(4)
C67 H67 0.9500
C68 C75 1.521(4)
C69 C70 1.520(4)
C69 C71 1.528(4)
C69 H69 1.0000
C70 H70A 0.9800
C70 H70B 0.9800
C70 H70C 0.9800
C71 H71A 0.9800
C71 H71B 0.9800
C71 H71C 0.9800
C72 C74 1.506(5)
C72 C73 1.531(4)
C72 H72 1.0000
C73 H73A 0.9800
C73 H73B 0.9800
C73 H73C 0.9800
C74 H74A 0.9800
C74 H74B 0.9800
C74 H74C 0.9800
C75 C76 1.518(4)
C75 C77 1.531(4)
C75 H75 1.0000
C76 H76A 0.9800
C76 H76B 0.9800
C76 H76C 0.9800
C77 H77A 0.9800
C77 H77B 0.9800
C77 H77C 0.9800
C78 C79 1.404(4)
C78 C83 1.405(4)
C79 C80 1.391(4)
C79 C84 1.525(4)
C80 C81 1.384(4)
C80 H80 0.9500
C81 C82 1.391(4)
C81 C87 1.512(4)
C82 C83 1.387(4)
C82 H82 0.9500
C83 C90 1.524(4)
C84 C85 1.522(4)
C84 C86 1.538(4)
C84 H84 1.0000
C85 H85A 0.9800
C85 H85B 0.9800
C85 H85C 0.9800
C86 H86A 0.9800
C86 H86B 0.9800
C86 H86C 0.9800
C87 C89 1.520(4)
C87 C88 1.525(4)
C87 H87 1.0000
C88 H88A 0.9800
C88 H88B 0.9800
C88 H88C 0.9800
C89 H89A 0.9800
C89 H89B 0.9800
C89 H89C 0.9800
C90 C92 1.520(4)
C90 C91 1.527(4)
C90 H90 1.0000
C91 H91A 0.9800
C91 H91B 0.9800
C91 H91C 0.9800
C92 H92A 0.9800
C92 H92B 0.9800
C92 H92C 0.9800
C93 C94 1.430(6)
C93 H93A 0.9800
C93 H93B 0.9800
C93 H93C 0.9800
C94 O94 1.359(5)
C94 H94 0.9500
O94 C95 1.454(5)
C95 C96 1.381(6)
C95 H95 0.9500
C96 H96A 0.9500
C96 H96B 0.9500
C97 C98 1.503(4)
C97 H97A 0.9800
C97 H97B 0.9800
C97 H97C 0.9800
C98 O98 1.443(3)
C98 H98A 0.9900
C98 H98B 0.9900
O98 C99 1.427(4)
C99 C100 1.505(4)
C99 H99A 0.9900
C99 H99B 0.9900
C100 H10A 0.9800
C100 H10B 0.9800
C100 H10C 0.9800
C101 C102 1.517(6)
C101 H10D 0.9800
C101 H10E 0.9800
C101 H10F 0.9800
C102 C103 1.500(6)
C102 H10G 0.9900
C102 H10H 0.9900
C103 C104 1.510(5)
C103 H10I 0.9900
C103 H10J 0.9900
C104 C105 1.496(5)
C104 H10K 0.9900
C104 H10L 0.9900
C105 C106 1.511(6)
C105 H10M 0.9900
C105 H10N 0.9900
C106 H10O 0.9800
C106 H10P 0.9800
C106 H10Q 0.9800
C107 C108 1.515(6)
C107 H10R 0.9800
C107 H10S 0.9800
C107 H10T 0.9800
C108 C109 1.514(5)
C108 H10U 0.9900
C108 H10V 0.9900
C109 C110 1.509(5)
C109 H10W 0.9900
C109 H10X 0.9900
C110 C111 1.504(5)
C110 H11D 0.9900
C110 H11E 0.9900
C111 C112 1.523(5)
C111 H11F 0.9900
C111 H11G 0.9900
C112 H11H 0.9800
C112 H11I 0.9800
C112 H11J 0.9800

loop_
_geom_torsion_atom_site_label_1
_geom_torsion_atom_site_label_2
_geom_torsion_atom_site_label_3
_geom_torsion_atom_site_label_4
_geom_torsion
C6 C1 C2 C3 0.5(4)
Al1 C1 C2 C3 178.6(2)
C6 C1 C2 C13 -178.8(2)
Al1 C1 C2 C13 -0.7(3)
C1 C2 C3 C4 -0.8(4)
C13 C2 C3 C4 178.5(2)
C1 C2 C3 C7 178.9(2)
C13 C2 C3 C7 -1.8(4)
C2 C3 C4 C5 0.2(4)
C7 C3 C4 C5 -179.5(3)
C3 C4 C5 C6 0.7(4)
C3 C4 C5 C10 -179.0(2)
C4 C5 C6 C1 -1.0(4)
C10 C5 C6 C1 178.6(2)
C4 C5 C6 C28 177.2(2)
C10 C5 C6 C28 -3.2(4)
C2 C1 C6 C5 0.4(4)
Al1 C1 C6 C5 -177.69(19)
C2 C1 C6 C28 -177.8(2)
Al1 C1 C6 C28 4.1(3)
C4 C3 C7 C8 -57.4(3)
C2 C3 C7 C8 122.9(3)
C4 C3 C7 C9 66.1(3)
C2 C3 C7 C9 -113.7(3)
C4 C5 C10 C11 61.5(3)
C6 C5 C10 C11 -118.2(3)
C4 C5 C10 C12 -62.0(3)
C6 C5 C10 C12 118.3(3)
C3 C2 C13 C14 97.3(3)
C1 C2 C13 C14 -83.4(3)
C3 C2 C13 C18 -87.6(3)
C1 C2 C13 C18 91.8(3)
C18 C13 C14 C15 -5.5(4)
C2 C13 C14 C15 169.7(2)
C18 C13 C14 C19 174.2(2)
C2 C13 C14 C19 -10.6(4)
C13 C14 C15 C16 1.3(4)
C19 C14 C15 C16 -178.4(2)
C14 C15 C16 C17 3.1(4)
C14 C15 C16 C22 -177.0(3)
C15 C16 C17 C18 -3.4(4)
C22 C16 C17 C18 176.8(2)
C16 C17 C18 C13 -0.7(4)
C16 C17 C18 C25 -179.5(2)
C14 C13 C18 C17 5.2(4)
C2 C13 C18 C17 -170.0(2)
C14 C13 C18 C25 -176.0(2)
C2 C13 C18 C25 8.7(4)
C13 C14 C19 C20 117.7(3)
C15 C14 C19 C20 -62.6(3)
C13 C14 C19 C21 -118.0(3)
C15 C14 C19 C21 61.7(3)
C15 C16 C22 C24 -4.9(4)
C17 C16 C22 C24 175.0(3)
C15 C16 C22 C23 119.4(3)
C17 C16 C22 C23 -60.7(3)
C17 C18 C25 C26 71.6(3)
C13 C18 C25 C26 -107.1(3)
C17 C18 C25 C27 -53.1(3)
C13 C18 C25 C27 128.2(3)
C5 C6 C28 C33 -90.5(3)
C1 C6 C28 C33 87.7(3)
C5 C6 C28 C29 91.3(3)
C1 C6 C28 C29 -90.4(3)
C33 C28 C29 C30 -3.8(4)
C6 C28 C29 C30 174.4(2)
C33 C28 C29 C34 171.4(2)
C6 C28 C29 C34 -10.4(4)
C28 C29 C30 C31 1.6(4)
C34 C29 C30 C31 -173.6(2)
C28 C29 C30 Li1 -65.2(3)
C34 C29 C30 Li1 119.6(3)
C29 C30 C31 C32 0.6(4)
Li1 C30 C31 C32 69.3(3)
C29 C30 C31 C37 174.5(3)
Li1 C30 C31 C37 -116.7(3)
C29 C30 C31 Li1 -68.7(3)
C30 C31 C32 C33 -0.7(4)
C37 C31 C32 C33 -174.8(3)
Li1 C31 C32 C33 65.1(3)
C31 C32 C33 C28 -1.5(4)
C31 C32 C33 C40 175.3(3)
C29 C28 C33 C32 3.7(4)
C6 C28 C33 C32 -174.5(2)
C29 C28 C33 C40 -173.0(2)
C6 C28 C33 C40 8.9(4)
C30 C29 C34 C35 -62.6(3)
C28 C29 C34 C35 122.2(3)
C30 C29 C34 C36 60.6(3)
C28 C29 C34 C36 -114.5(3)
C32 C31 C37 C38 -136.5(3)
C30 C31 C37 C38 49.7(4)
Li1 C31 C37 C38 -40.1(4)
C32 C31 C37 C39 97.3(3)
C30 C31 C37 C39 -76.5(3)
Li1 C31 C37 C39 -166.3(2)
C32 C33 C40 C41 66.4(3)
C28 C33 C40 C41 -116.9(3)
C32 C33 C40 C42 -56.8(3)
C28 C33 C40 C42 119.8(3)
C43 C44 O44 C45 175.5(3)
C43 C44 O44 Li1 -17.0(4)
C44 O44 C45 C46 -179.3(3)
Li1 O44 C45 C46 13.5(4)
C56 C51 C52 C53 -1.1(4)
Al2 C51 C52 C53 -178.1(2)
C56 C51 C52 C63 177.5(2)
Al2 C51 C52 C63 0.6(3)
C51 C52 C53 C54 2.2(4)
C63 C52 C53 C54 -176.4(2)
C51 C52 C53 C57 -178.1(2)
C63 C52 C53 C57 3.2(4)
C52 C53 C54 C55 -0.6(4)
C57 C53 C54 C55 179.7(3)
C53 C54 C55 C56 -2.0(4)
C53 C54 C55 C60 178.0(3)
C54 C55 C56 C51 3.1(4)
C60 C55 C56 C51 -176.8(2)
C54 C55 C56 C78 -177.3(2)
C60 C55 C56 C78 2.7(4)
C52 C51 C56 C55 -1.6(4)
Al2 C51 C56 C55 175.3(2)
C52 C51 C56 C78 178.9(2)
Al2 C51 C56 C78 -4.3(3)
C54 C53 C57 C59 58.0(3)
C52 C53 C57 C59 -121.6(3)
C54 C53 C57 C58 -64.6(3)
C52 C53 C57 C58 115.8(3)
C54 C55 C60 C62 -59.1(3)
C56 C55 C60 C62 120.9(3)
C54 C55 C60 C61 65.2(3)
C56 C55 C60 C61 -114.8(3)
C53 C52 C63 C68 -96.9(3)
C51 C52 C63 C68 84.4(3)
C53 C52 C63 C64 86.0(3)
C51 C52 C63 C64 -92.7(3)
C68 C63 C64 C65 -5.2(4)
C52 C63 C64 C65 172.0(2)
C68 C63 C64 C69 173.9(2)
C52 C63 C64 C69 -8.9(4)
C63 C64 C65 C66 0.8(4)
C69 C64 C65 C66 -178.3(3)
C64 C65 C66 C67 3.1(4)
C64 C65 C66 C72 -177.9(3)
C65 C66 C67 C68 -2.7(4)
C72 C66 C67 C68 178.4(3)
C64 C63 C68 C67 5.5(4)
C52 C63 C68 C67 -171.6(2)
C64 C63 C68 C75 -171.0(2)
C52 C63 C68 C75 11.8(4)
C66 C67 C68 C63 -1.6(4)
C66 C67 C68 C75 175.0(3)
C65 C64 C69 C70 -67.8(3)
C63 C64 C69 C70 113.1(3)
C65 C64 C69 C71 56.2(3)
C63 C64 C69 C71 -122.9(3)
C67 C66 C72 C74 5.3(4)
C65 C66 C72 C74 -173.6(3)
C67 C66 C72 C73 -119.7(3)
C65 C66 C72 C73 61.4(4)
C63 C68 C75 C76 -127.9(3)
C67 C68 C75 C76 55.6(3)
C63 C68 C75 C77 108.9(3)
C67 C68 C75 C77 -67.6(3)
C55 C56 C78 C79 91.6(3)
C51 C56 C78 C79 -88.9(3)
C55 C56 C78 C83 -90.8(3)
C51 C56 C78 C83 88.7(3)
C83 C78 C79 C80 -5.1(4)
C56 C78 C79 C80 172.5(2)
C83 C78 C79 C84 177.1(2)
C56 C78 C79 C84 -5.3(4)
C78 C79 C80 C81 1.1(4)
C84 C79 C80 C81 178.9(2)
C79 C80 C81 C82 3.1(4)
C79 C80 C81 C87 -177.8(2)
C80 C81 C82 C83 -3.3(4)
C87 C81 C82 C83 177.6(3)
C81 C82 C83 C78 -0.7(4)
C81 C82 C83 C90 179.2(2)
C79 C78 C83 C82 4.9(4)
C56 C78 C83 C82 -172.7(2)
C79 C78 C83 C90 -175.0(2)
C56 C78 C83 C90 7.4(4)
C80 C79 C84 C85 -74.7(3)
C78 C79 C84 C85 103.1(3)
C80 C79 C84 C86 49.1(3)
C78 C79 C84 C86 -133.1(3)
C80 C81 C87 C89 -102.1(3)
C82 C81 C87 C89 77.0(3)
C80 C81 C87 C88 132.8(3)
C82 C81 C87 C88 -48.2(4)
C82 C83 C90 C92 -57.0(3)
C78 C83 C90 C92 122.9(3)
C82 C83 C90 C91 66.6(3)
C78 C83 C90 C91 -113.5(3)
C93 C94 O94 C95 176.9(4)
C93 C94 O94 Li2 -42.2(7)
C94 O94 C95 C96 -143.9(4)
Li2 O94 C95 C96 69.1(4)
C97 C98 O98 C99 -75.4(3)
C97 C98 O98 Li2 88.1(3)
C98 O98 C99 C100 -171.6(3)
Li2 O98 C99 C100 27.9(5)
C101 C102 C103 C104 -177.7(3)
C102 C103 C104 C105 175.9(3)
C103 C104 C105 C106 -175.1(3)
C107 C108 C109 C110 -178.5(3)
C108 C109 C110 C111 176.7(3)
C109 C110 C111 C112 -176.7(3)
